data_7700231
loop_
_publ_author_name
'Braun, Christina A.'
'Martinek, Nicole'
'Zhou, Yuqiao'
'Ferguson, Michael J.'
'Rivard, Eric'

_publ_section_title
;
 Using boryl-substitution and improved Suzuki-Miyaura cross-coupling to
 access new phosphorescent tellurophenes.
;
_journal_issue 27
_journal_name_full 'Dalton transactions (Cambridge, England : 2003)'
_journal_page_first 10210
_journal_page_last 10219
_journal_paper_doi 10.1039/c9dt02095k
_journal_volume 48
_journal_year 2019
_chemical_formula_moiety 'C28 H24 B2 N4 Te, 3(C4 H10 O)'
_chemical_formula_sum 'C40 H54 B2 N4 O3 Te'
_chemical_formula_weight 788.09
_space_group_crystal_system monoclinic
_space_group_IT_number 14
_space_group_name_Hall '-P 2ybc'
_space_group_name_H-M_alt 'P 1 21/c 1'
_symmetry_space_group_name_Hall '-P 2ybc'
_symmetry_space_group_name_H-M 'P 1 21/c 1'
_atom_sites_solution_hydrogens mixed
_atom_sites_solution_primary dual
_audit_block_doi 10.5517/ccdc.csd.cc228b7y
_audit_creation_method SHELXL-2017/1
_audit_update_record
;
2019-05-16 deposited with the CCDC.    2019-06-10 downloaded from the CCDC.
;
_cell_angle_alpha 90
_cell_angle_beta 91.140(15)
_cell_angle_gamma 90
_cell_formula_units_Z 4
_cell_length_a 15.677(6)
_cell_length_b 13.588(3)
_cell_length_c 18.6150(19)
_cell_measurement_reflns_used 9432
_cell_measurement_temperature 173(2)
_cell_measurement_theta_max 73.92
_cell_measurement_theta_min 2.81
_cell_volume 3964.6(18)
_computing_cell_refinement 'Bruker SAINT'
_computing_data_collection 'Bruker APEX2'
_computing_data_reduction 'Bruker SAINT'
_computing_molecular_graphics 'Bruker SHELXTL'
_computing_publication_material 'Bruker SHELXTL'
_computing_structure_refinement 'SHELXL-2017/1 (Sheldrick, 2017)'
_computing_structure_solution 'SHELXT (version 2014/5)'
_diffrn_ambient_temperature 173(2)
_diffrn_measured_fraction_theta_full 1.000
_diffrn_measured_fraction_theta_max 0.994
_diffrn_measurement_device_type 'Bruker APEX-II CCD'
_diffrn_measurement_method '\f and \w scans'
_diffrn_radiation_type CuK\a
_diffrn_radiation_wavelength 1.54178
_diffrn_reflns_av_R_equivalents 0.0391
_diffrn_reflns_av_unetI/netI 0.0139
_diffrn_reflns_Laue_measured_fraction_full 1.000
_diffrn_reflns_Laue_measured_fraction_max 0.994
_diffrn_reflns_limit_h_max 19
_diffrn_reflns_limit_h_min -19
_diffrn_reflns_limit_k_max 16
_diffrn_reflns_limit_k_min -16
_diffrn_reflns_limit_l_max 23
_diffrn_reflns_limit_l_min -23
_diffrn_reflns_number 172767
_diffrn_reflns_point_group_measured_fraction_full 1.000
_diffrn_reflns_point_group_measured_fraction_max 0.994
_diffrn_reflns_theta_full 67.679
_diffrn_reflns_theta_max 74.540
_diffrn_reflns_theta_min 2.819
_exptl_absorpt_coefficient_mu 6.237
_exptl_absorpt_correction_T_max 0.5344
_exptl_absorpt_correction_T_min 0.3068
_exptl_absorpt_correction_type numerical
_exptl_absorpt_process_details 'SADABS (version 2016/2)'
_exptl_crystal_colour colourless
_exptl_crystal_density_diffrn 1.320
_exptl_crystal_description fragments
_exptl_crystal_F_000 1632
_exptl_crystal_size_max 0.231
_exptl_crystal_size_mid 0.227
_exptl_crystal_size_min 0.135
_refine_diff_density_max 0.789
_refine_diff_density_min -0.462
_refine_diff_density_rms 0.042
_refine_ls_extinction_coef 0.00022(2)
_refine_ls_extinction_expression Fc^*^=kFc[1+0.001xFc^2^\l^3^/sin(2\q)]^-1/4^
_refine_ls_extinction_method 'SHELXL-2017/1 (Sheldrick 2017)'
_refine_ls_goodness_of_fit_ref 1.047
_refine_ls_hydrogen_treatment mixed
_refine_ls_matrix_type full
_refine_ls_number_parameters 493
_refine_ls_number_reflns 8062
_refine_ls_number_restraints 2
_refine_ls_restrained_S_all 1.049
_refine_ls_R_factor_all 0.0217
_refine_ls_R_factor_gt 0.0207
_refine_ls_shift/su_max 0.002
_refine_ls_shift/su_mean 0.000
_refine_ls_structure_factor_coef Fsqd
_refine_ls_weighting_details 'w=1/[\s^2^(Fo^2^)+(0.0300P)^2^+1.5099P] where P=(Fo^2^+2Fc^2^)/3'
_refine_ls_weighting_scheme calc
_refine_ls_wR_factor_gt 0.0552
_refine_ls_wR_factor_ref 0.0559
_reflns_Friedel_coverage 0.000
_reflns_number_gt 7701
_reflns_number_total 8062
_reflns_threshold_expression 'I > 2\s(I)'
_cod_data_source_file c9dt02095k2.cif
_cod_data_source_block riv1932
_cod_depositor_comments 'Adding full bibliography for 7700228--7700231.cif.'
_cod_original_cell_volume 3964.8(18)
_cod_database_code 7700231
_shelx_shelxl_version_number 2017/1
_shelx_space_group_comment
; 
The symmetry employed for this shelxl refinement is uniquely defined 
by the following loop, which should always be used as a source of 
symmetry information in preference to the above space-group names. 
They are only intended as comments. 
;

loop_
_space_group_symop_operation_xyz
'x, y, z'
'-x, y+1/2, -z+1/2'
'-x, -y, -z'
'x, -y-1/2, z-1/2'

loop_
_atom_site_label
_atom_site_type_symbol
_atom_site_fract_x
_atom_site_fract_y
_atom_site_fract_z
_atom_site_U_iso_or_equiv
_atom_site_adp_type
_atom_site_occupancy
_atom_site_site_symmetry_order
_atom_site_calc_flag
_atom_site_refinement_flags_posn
_atom_site_refinement_flags_adp
_atom_site_refinement_flags_occupancy
_atom_site_disorder_assembly
_atom_site_disorder_group
Te1 Te 0.80513(2) 0.44678(2) 0.43940(2) 0.03072(4) Uani 1 1 d . . . . .
N1 N 0.70641(8) 0.42210(9) 0.22675(6) 0.0272(2) Uani 1 1 d . . . . .
H1N H 0.6570(13) 0.4097(14) 0.2383(10) 0.033(5) Uiso 1 1 d . . . . .
N2 N 0.84680(8) 0.48772(10) 0.25202(7) 0.0276(2) Uani 1 1 d . . . . .
H2N H 0.8777(13) 0.5156(15) 0.2745(11) 0.030(5) Uiso 1 1 d . . . . .
N3 N 0.73803(9) 0.43640(10) 0.62487(7) 0.0303(3) Uani 1 1 d . . . . .
H3N H 0.7360(13) 0.3816(16) 0.6073(11) 0.038(5) Uiso 1 1 d . . . . .
N4 N 0.72529(8) 0.61268(10) 0.61820(7) 0.0293(2) Uani 1 1 d . . . . .
H4N H 0.7219(12) 0.6677(15) 0.5947(11) 0.037(5) Uiso 1 1 d . . . . .
C1 C 0.73458(9) 0.50018(10) 0.35266(7) 0.0264(3) Uani 1 1 d . . . . .
C2 C 0.66512(10) 0.55018(10) 0.37622(8) 0.0263(3) Uani 1 1 d . . . . .
C3 C 0.65415(10) 0.55952(10) 0.45320(8) 0.0272(3) Uani 1 1 d . . . . .
C4 C 0.71219(9) 0.51530(11) 0.49837(7) 0.0283(3) Uani 1 1 d . . . . .
C5 C 0.60037(10) 0.59474(12) 0.32405(8) 0.0340(3) Uani 1 1 d . . . . .
H5A H 0.630874 0.623791 0.283103 0.041 Uiso 1 1 calc R U . . .
H5B H 0.562917 0.541820 0.304936 0.041 Uiso 1 1 calc R U . . .
C6 C 0.54598(15) 0.67288(18) 0.35765(11) 0.0611(6) Uani 1 1 d . . . . .
H6A H 0.580444 0.733318 0.364583 0.073 Uiso 1 1 calc R U . . .
H6B H 0.497828 0.688902 0.324482 0.073 Uiso 1 1 calc R U . . .
C7 C 0.51199(14) 0.6421(2) 0.42735(11) 0.0611(6) Uani 1 1 d . . . . .
H7A H 0.475811 0.583064 0.420035 0.073 Uiso 1 1 calc R U . . .
H7B H 0.475420 0.695233 0.446100 0.073 Uiso 1 1 calc R U . . .
C8 C 0.58097(11) 0.61889(14) 0.48240(9) 0.0394(4) Uani 1 1 d . . . . .
H8A H 0.555391 0.581946 0.522438 0.047 Uiso 1 1 calc R U . . .
H8B H 0.603711 0.681435 0.502204 0.047 Uiso 1 1 calc R U . . .
C11 C 0.73100(9) 0.38757(10) 0.15982(7) 0.0253(3) Uani 1 1 d . . . . .
C12 C 0.67593(10) 0.33586(11) 0.11501(8) 0.0321(3) Uani 1 1 d . . . . .
H12 H 0.619257 0.322890 0.129472 0.039 Uiso 1 1 calc R U . . .
C13 C 0.70384(11) 0.30234(12) 0.04782(8) 0.0374(3) Uani 1 1 d . . . . .
H13 H 0.665629 0.266599 0.017361 0.045 Uiso 1 1 calc R U . . .
C14 C 0.78464(12) 0.32032(12) 0.02582(8) 0.0365(3) Uani 1 1 d . . . . .
H14 H 0.801912 0.297562 -0.019897 0.044 Uiso 1 1 calc R U . . .
C15 C 0.84326(10) 0.37262(11) 0.07039(8) 0.0305(3) Uani 1 1 d . . . . .
C16 C 0.81631(9) 0.40583(10) 0.13899(7) 0.0247(3) Uani 1 1 d . . . . .
C17 C 0.87530(9) 0.45657(10) 0.18522(8) 0.0263(3) Uani 1 1 d . . . . .
C18 C 0.95745(10) 0.47400(12) 0.16330(9) 0.0340(3) Uani 1 1 d . . . . .
H18 H 0.996892 0.507233 0.194181 0.041 Uiso 1 1 calc R U . . .
C19 C 0.98240(11) 0.44239(13) 0.09519(10) 0.0396(4) Uani 1 1 d . . . . .
H19 H 1.038911 0.455228 0.080252 0.047 Uiso 1 1 calc R U . . .
C20 C 0.92753(11) 0.39357(12) 0.04971(9) 0.0380(4) Uani 1 1 d . . . . .
H20 H 0.946247 0.373536 0.003741 0.046 Uiso 1 1 calc R U . . .
C21 C 0.75514(10) 0.44011(11) 0.69884(8) 0.0297(3) Uani 1 1 d . . . . .
C22 C 0.76882(12) 0.35640(13) 0.73920(9) 0.0393(4) Uani 1 1 d . . . . .
H22 H 0.766828 0.293520 0.716924 0.047 Uiso 1 1 calc R U . . .
C23 C 0.78581(13) 0.36426(14) 0.81373(9) 0.0442(4) Uani 1 1 d . . . . .
H23 H 0.795230 0.306198 0.841183 0.053 Uiso 1 1 calc R U . . .
C24 C 0.78898(12) 0.45359(14) 0.84712(9) 0.0415(4) Uani 1 1 d . . . . .
H24 H 0.800132 0.456891 0.897407 0.050 Uiso 1 1 calc R U . . .
C25 C 0.77582(10) 0.54135(12) 0.80756(8) 0.0335(3) Uani 1 1 d . . . . .
C26 C 0.75859(9) 0.53451(11) 0.73210(8) 0.0274(3) Uani 1 1 d . . . . .
C27 C 0.74398(9) 0.62216(11) 0.69153(8) 0.0283(3) Uani 1 1 d . . . . .
C28 C 0.74837(10) 0.71281(12) 0.72502(9) 0.0354(3) Uani 1 1 d . . . . .
H28 H 0.739546 0.771228 0.697838 0.042 Uiso 1 1 calc R U . . .
C29 C 0.76591(11) 0.71872(13) 0.79935(9) 0.0408(4) Uani 1 1 d . . . . .
H29 H 0.769040 0.781440 0.821793 0.049 Uiso 1 1 calc R U . . .
C30 C 0.77850(11) 0.63597(14) 0.83979(9) 0.0402(4) Uani 1 1 d . . . . .
H30 H 0.789165 0.641800 0.890027 0.048 Uiso 1 1 calc R U . . .
B1 B 0.76264(11) 0.47137(12) 0.27548(8) 0.0257(3) Uani 1 1 d . . . . .
B2 B 0.72371(10) 0.52088(13) 0.58174(9) 0.0278(3) Uani 1 1 d . . . . .
O1S O 0.99963(8) 0.61057(9) 0.31533(7) 0.0410(3) Uani 1 1 d . . . . .
C1S C 0.97976(17) 0.73486(18) 0.22688(14) 0.0681(6) Uani 1 1 d . . . . .
H1SA H 0.976204 0.806127 0.219325 0.082 Uiso 1 1 calc R U . . .
H1SB H 0.925491 0.704251 0.212382 0.082 Uiso 1 1 calc R U . . .
H1SC H 1.025742 0.707729 0.197978 0.082 Uiso 1 1 calc R U . . .
C2S C 0.99790(14) 0.71411(14) 0.30496(12) 0.0537(5) Uani 1 1 d . . . . .
H2SA H 1.053527 0.743029 0.319632 0.064 Uiso 1 1 calc R U . . .
H2SB H 0.953062 0.743930 0.334691 0.064 Uiso 1 1 calc R U . . .
C3S C 1.02744(12) 0.58510(15) 0.38600(10) 0.0445(4) Uani 1 1 d . . . . .
H3SA H 0.983452 0.603696 0.420936 0.053 Uiso 1 1 calc R U . . .
H3SB H 1.080693 0.620855 0.398575 0.053 Uiso 1 1 calc R U . . .
C4S C 1.04278(12) 0.47650(15) 0.38896(11) 0.0467(4) Uani 1 1 d . . . . .
H4SA H 1.059218 0.457497 0.438103 0.056 Uiso 1 1 calc R U . . .
H4SB H 1.088682 0.459191 0.356293 0.056 Uiso 1 1 calc R U . . .
H4SC H 0.990493 0.441658 0.374433 0.056 Uiso 1 1 calc R U . . .
O2S O 0.52196(7) 0.37350(9) 0.25664(6) 0.0387(3) Uani 1 1 d . . . . .
C5S C 0.47473(15) 0.48331(19) 0.16389(13) 0.0612(5) Uani 1 1 d . . . . .
H5SA H 0.425610 0.521085 0.145730 0.073 Uiso 1 1 calc R U . . .
H5SB H 0.494001 0.438236 0.126451 0.073 Uiso 1 1 calc R U . . .
H5SC H 0.521142 0.528496 0.177180 0.073 Uiso 1 1 calc R U . . .
C6S C 0.44955(11) 0.42568(15) 0.22824(12) 0.0487(4) Uani 1 1 d . . . . .
H6SA H 0.427219 0.470659 0.265239 0.058 Uiso 1 1 calc R U . . .
H6SB H 0.403861 0.378506 0.214719 0.058 Uiso 1 1 calc R U . . .
C7S C 0.50101(13) 0.31693(17) 0.31780(10) 0.0517(5) Uani 1 1 d . . . . .
H7SA H 0.460355 0.264294 0.303685 0.062 Uiso 1 1 calc R U . . .
H7SB H 0.473310 0.359459 0.353673 0.062 Uiso 1 1 calc R U . . .
O3S O 0.73624(10) 0.81490(10) 0.54454(9) 0.0590(4) Uani 1 1 d D . . . .
C8S C 0.57969(16) 0.2724(2) 0.34999(14) 0.0687(7) Uani 1 1 d . . . . .
H8SA H 0.564478 0.231150 0.390985 0.082 Uiso 1 1 calc R U . . .
H8SB H 0.618484 0.324728 0.366261 0.082 Uiso 1 1 calc R U . . .
H8SC H 0.607877 0.231939 0.313898 0.082 Uiso 1 1 calc R U . . .
C9S C 0.87568(16) 0.7590(2) 0.52775(18) 0.0813(8) Uani 1 1 d . . . . .
H9SA H 0.935904 0.778340 0.530132 0.098 Uiso 1 1 calc R U . . .
H9SB H 0.860329 0.739507 0.478489 0.098 Uiso 1 1 calc R U . . .
H9SC H 0.866361 0.703553 0.560298 0.098 Uiso 1 1 calc R U . . .
C10S C 0.82200(17) 0.84318(17) 0.54939(13) 0.0659(6) Uani 1 1 d . . . . .
H10A H 0.836752 0.862918 0.599301 0.079 Uiso 1 1 calc R U . . .
H10B H 0.832123 0.900090 0.517463 0.079 Uiso 1 1 calc R U . . .
C11A C 0.6924(4) 0.9057(3) 0.5508(3) 0.0525(13) Uani 0.572(10) 1 d D . P A 1
H11A H 0.717125 0.955580 0.518450 0.063 Uiso 0.572(10) 1 calc R U P A 1
H11B H 0.696569 0.930476 0.600757 0.063 Uiso 0.572(10) 1 calc R U P A 1
C12A C 0.6023(3) 0.8858(5) 0.5302(4) 0.0738(18) Uani 0.572(10) 1 d D . P A 1
H12A H 0.568911 0.946358 0.534563 0.089 Uiso 0.572(10) 1 calc R U P A 1
H12B H 0.579255 0.835271 0.561929 0.089 Uiso 0.572(10) 1 calc R U P A 1
H12C H 0.599233 0.862542 0.480339 0.089 Uiso 0.572(10) 1 calc R U P A 1
C11B C 0.6610(5) 0.8759(5) 0.5716(3) 0.0475(16) Uani 0.428(10) 1 d D . P A 2
H11C H 0.614744 0.832598 0.588611 0.057 Uiso 0.428(10) 1 calc R U P A 2
H11D H 0.679402 0.919804 0.611443 0.057 Uiso 0.428(10) 1 calc R U P A 2
C12B C 0.6319(6) 0.9342(6) 0.5079(3) 0.066(2) Uani 0.428(10) 1 d D . P A 2
H12D H 0.583407 0.975502 0.520994 0.079 Uiso 0.428(10) 1 calc R U P A 2
H12E H 0.678718 0.975953 0.491769 0.079 Uiso 0.428(10) 1 calc R U P A 2
H12F H 0.614486 0.889322 0.469088 0.079 Uiso 0.428(10) 1 calc R U P A 2

loop_
_atom_site_aniso_label
_atom_site_aniso_U_11
_atom_site_aniso_U_22
_atom_site_aniso_U_33
_atom_site_aniso_U_23
_atom_site_aniso_U_13
_atom_site_aniso_U_12
Te1 0.03000(6) 0.04007(7) 0.02211(6) -0.00082(3) 0.00082(4) 0.00703(4)
N1 0.0256(6) 0.0338(6) 0.0224(6) -0.0013(5) 0.0043(5) -0.0035(5)
N2 0.0275(6) 0.0326(6) 0.0227(6) -0.0035(5) -0.0007(5) -0.0035(5)
N3 0.0376(7) 0.0298(6) 0.0234(6) -0.0042(5) -0.0003(5) -0.0018(5)
N4 0.0327(6) 0.0303(6) 0.0251(6) 0.0009(5) 0.0025(5) 0.0007(5)
C1 0.0308(7) 0.0276(7) 0.0207(6) 0.0009(5) 0.0002(5) -0.0016(5)
C2 0.0306(7) 0.0255(7) 0.0229(7) 0.0011(5) 0.0011(5) -0.0024(5)
C3 0.0303(7) 0.0270(7) 0.0245(7) -0.0004(5) 0.0035(6) -0.0006(5)
C4 0.0302(7) 0.0313(7) 0.0237(7) -0.0017(5) 0.0053(5) 0.0004(6)
C5 0.0372(8) 0.0379(8) 0.0267(7) 0.0020(6) -0.0020(6) 0.0039(6)
C6 0.0687(14) 0.0715(14) 0.0430(10) 0.0071(10) -0.0001(9) 0.0365(12)
C7 0.0464(10) 0.0944(17) 0.0427(10) 0.0026(10) 0.0035(8) 0.0330(11)
C8 0.0419(9) 0.0469(9) 0.0296(7) -0.0008(7) 0.0059(7) 0.0126(7)
C11 0.0310(7) 0.0242(6) 0.0207(6) 0.0025(5) 0.0005(5) 0.0007(5)
C12 0.0359(8) 0.0333(7) 0.0270(7) -0.0003(6) -0.0022(6) -0.0046(6)
C13 0.0520(10) 0.0341(8) 0.0260(7) -0.0036(6) -0.0058(6) -0.0046(7)
C14 0.0570(10) 0.0314(7) 0.0212(6) -0.0034(6) 0.0033(6) 0.0034(7)
C15 0.0418(8) 0.0263(7) 0.0236(7) 0.0024(5) 0.0063(6) 0.0056(6)
C16 0.0314(7) 0.0222(6) 0.0208(6) 0.0021(5) 0.0032(5) 0.0026(5)
C17 0.0287(7) 0.0255(6) 0.0247(7) 0.0023(5) 0.0035(5) 0.0022(5)
C18 0.0301(7) 0.0365(8) 0.0354(8) 0.0014(6) 0.0049(6) 0.0000(6)
C19 0.0338(8) 0.0443(9) 0.0412(9) 0.0040(7) 0.0158(7) 0.0029(7)
C20 0.0459(9) 0.0389(8) 0.0298(7) 0.0010(6) 0.0150(7) 0.0079(7)
C21 0.0290(7) 0.0353(8) 0.0247(7) -0.0004(5) -0.0001(6) -0.0031(6)
C22 0.0523(10) 0.0343(8) 0.0311(8) 0.0000(6) -0.0048(7) -0.0037(7)
C23 0.0573(11) 0.0437(9) 0.0312(8) 0.0089(7) -0.0072(7) -0.0024(8)
C24 0.0467(10) 0.0531(10) 0.0244(7) 0.0012(7) -0.0064(7) -0.0026(8)
C25 0.0303(7) 0.0443(9) 0.0258(7) -0.0042(6) -0.0018(6) -0.0021(6)
C26 0.0226(6) 0.0353(7) 0.0242(7) -0.0032(6) 0.0013(5) -0.0021(5)
C27 0.0240(6) 0.0340(7) 0.0269(7) -0.0034(6) 0.0031(5) -0.0014(5)
C28 0.0354(8) 0.0340(8) 0.0369(8) -0.0053(6) 0.0011(6) -0.0006(6)
C29 0.0411(9) 0.0410(9) 0.0402(9) -0.0158(7) -0.0024(7) -0.0004(7)
C30 0.0406(9) 0.0502(10) 0.0295(8) -0.0117(7) -0.0048(6) -0.0011(7)
B1 0.0298(8) 0.0258(7) 0.0216(7) 0.0013(6) 0.0015(6) 0.0012(6)
B2 0.0251(7) 0.0349(8) 0.0236(7) -0.0017(6) 0.0034(6) -0.0010(6)
O1S 0.0424(6) 0.0378(6) 0.0425(6) -0.0050(5) -0.0090(5) -0.0018(5)
C1S 0.0765(16) 0.0538(12) 0.0735(15) 0.0154(11) -0.0082(12) 0.0050(11)
C2S 0.0539(11) 0.0379(9) 0.0689(13) -0.0042(9) -0.0105(10) 0.0008(8)
C3S 0.0423(9) 0.0517(10) 0.0390(9) -0.0086(8) -0.0086(7) 0.0004(8)
C4S 0.0371(9) 0.0540(10) 0.0489(10) 0.0012(8) -0.0029(8) 0.0037(8)
O2S 0.0279(5) 0.0483(7) 0.0401(6) -0.0008(5) 0.0057(5) -0.0054(5)
C5S 0.0539(12) 0.0668(14) 0.0622(13) 0.0047(11) -0.0190(10) 0.0021(10)
C6S 0.0286(8) 0.0556(11) 0.0619(12) -0.0120(9) -0.0016(8) -0.0017(7)
C7S 0.0481(10) 0.0645(12) 0.0431(10) 0.0005(9) 0.0136(8) -0.0131(9)
O3S 0.0661(9) 0.0390(7) 0.0708(9) -0.0160(6) -0.0265(7) 0.0112(6)
C8S 0.0660(14) 0.0731(15) 0.0666(14) 0.0265(12) -0.0058(11) -0.0196(12)
C9S 0.0569(14) 0.0766(17) 0.111(2) 0.0343(16) 0.0144(14) -0.0107(12)
C10S 0.0927(18) 0.0516(12) 0.0531(12) 0.0118(10) -0.0067(12) -0.0283(12)
C11A 0.075(3) 0.0278(19) 0.054(2) -0.0040(16) 0.002(2) -0.0014(18)
C12A 0.069(3) 0.059(3) 0.093(4) -0.017(3) -0.001(3) 0.020(2)
C11B 0.066(4) 0.032(3) 0.045(3) 0.000(2) 0.006(2) 0.003(2)
C12B 0.081(5) 0.060(4) 0.057(3) 0.003(3) -0.006(3) 0.029(4)

loop_
_atom_type_symbol
_atom_type_description
_atom_type_scat_dispersion_real
_atom_type_scat_dispersion_imag
_atom_type_scat_source
C C 0.0181 0.0091 'International Tables Vol C Tables 4.2.6.8 and 6.1.1.4'
H H 0.0000 0.0000 'International Tables Vol C Tables 4.2.6.8 and 6.1.1.4'
B B 0.0090 0.0039 'International Tables Vol C Tables 4.2.6.8 and 6.1.1.4'
N N 0.0311 0.0180 'International Tables Vol C Tables 4.2.6.8 and 6.1.1.4'
Te Te -0.1759 6.3531 'International Tables Vol C Tables 4.2.6.8 and 6.1.1.4'
O O 0.0492 0.0322 'International Tables Vol C Tables 4.2.6.8 and 6.1.1.4'

loop_
_geom_angle_atom_site_label_1
_geom_angle_atom_site_label_2
_geom_angle_atom_site_label_3
_geom_angle
C4 Te1 C1 83.39(6)
C11 N1 B1 123.43(13)
C17 N2 B1 122.97(13)
C21 N3 B2 123.65(13)
C27 N4 B2 123.34(13)
C2 C1 B1 131.50(13)
C2 C1 Te1 109.97(10)
B1 C1 Te1 118.30(10)
C1 C2 C3 118.17(13)
C1 C2 C5 121.44(13)
C3 C2 C5 120.40(13)
C4 C3 C2 118.58(13)
C4 C3 C8 120.95(13)
C2 C3 C8 120.46(13)
C3 C4 B2 130.79(13)
C3 C4 Te1 109.86(10)
B2 C4 Te1 118.81(10)
C6 C5 C2 113.13(14)
C7 C6 C5 112.54(18)
C6 C7 C8 112.99(18)
C7 C8 C3 113.96(14)
C12 C11 N1 122.07(13)
C12 C11 C16 120.29(13)
N1 C11 C16 117.63(12)
C11 C12 C13 119.96(15)
C14 C13 C12 121.08(15)
C13 C14 C15 120.71(14)
C20 C15 C14 122.74(14)
C20 C15 C16 118.40(14)
C14 C15 C16 118.86(14)
C11 C16 C15 119.08(13)
C11 C16 C17 121.42(12)
C15 C16 C17 119.50(13)
C18 C17 N2 121.93(14)
C18 C17 C16 120.13(14)
N2 C17 C16 117.93(13)
C17 C18 C19 119.60(16)
C20 C19 C18 121.71(15)
C19 C20 C15 120.64(14)
C22 C21 N3 122.14(14)
C22 C21 C26 120.14(14)
N3 C21 C26 117.72(13)
C21 C22 C23 119.85(16)
C24 C23 C22 121.30(16)
C23 C24 C25 120.63(15)
C24 C25 C30 122.75(15)
C24 C25 C26 118.68(15)
C30 C25 C26 118.57(15)
C21 C26 C27 121.16(13)
C21 C26 C25 119.39(14)
C27 C26 C25 119.45(14)
C28 C27 N4 122.06(14)
C28 C27 C26 119.97(14)
N4 C27 C26 117.96(13)
C27 C28 C29 120.09(16)
C30 C29 C28 121.22(15)
C29 C30 C25 120.69(15)
N2 B1 N1 116.58(13)
N2 B1 C1 121.74(13)
N1 B1 C1 121.57(13)
N3 B2 N4 116.11(14)
N3 B2 C4 122.56(14)
N4 B2 C4 121.23(14)
C2S O1S C3S 111.84(14)
O1S C2S C1S 108.67(17)
O1S C3S C4S 108.70(15)
C7S O2S C6S 111.76(14)
O2S C6S C5S 109.66(16)
O2S C7S C8S 109.90(16)
C10S O3S C11A 102.8(3)
C10S O3S C11B 125.0(3)
O3S C10S C9S 108.72(19)
O3S C11A C12A 106.3(4)
C12B C11B O3S 104.5(5)

loop_
_geom_bond_atom_site_label_1
_geom_bond_atom_site_label_2
_geom_bond_distance
Te1 C4 2.0636(15)
Te1 C1 2.0702(14)
N1 C11 1.3928(18)
N1 B1 1.420(2)
N2 C17 1.3955(18)
N2 B1 1.416(2)
N3 C21 1.399(2)
N3 B2 1.416(2)
N4 C27 1.3965(19)
N4 B2 1.420(2)
C1 C2 1.363(2)
C1 B1 1.561(2)
C2 C3 1.452(2)
C2 C5 1.517(2)
C3 C4 1.366(2)
C3 C8 1.512(2)
C4 B2 1.561(2)
C5 C6 1.506(2)
C6 C7 1.473(3)
C7 C8 1.508(3)
C11 C12 1.381(2)
C11 C16 1.422(2)
C12 C13 1.409(2)
C13 C14 1.361(3)
C14 C15 1.417(2)
C15 C20 1.412(2)
C15 C16 1.4263(19)
C16 C17 1.428(2)
C17 C18 1.379(2)
C18 C19 1.402(2)
C19 C20 1.367(3)
C21 C22 1.378(2)
C21 C26 1.425(2)
C22 C23 1.412(2)
C23 C24 1.364(3)
C24 C25 1.414(2)
C25 C30 1.419(2)
C25 C26 1.428(2)
C26 C27 1.426(2)
C27 C28 1.382(2)
C28 C29 1.408(2)
C29 C30 1.365(3)
O1S C2S 1.420(2)
O1S C3S 1.420(2)
C1S C2S 1.502(3)
C3S C4S 1.496(3)
O2S C7S 1.418(2)
O2S C6S 1.431(2)
C5S C6S 1.491(3)
C7S C8S 1.489(3)
O3S C10S 1.399(3)
O3S C11A 1.418(4)
O3S C11B 1.536(6)
C9S C10S 1.480(4)
C11A C12A 1.482(8)
C11B C12B 1.490(9)

loop_
_geom_torsion_atom_site_label_1
_geom_torsion_atom_site_label_2
_geom_torsion_atom_site_label_3
_geom_torsion_atom_site_label_4
_geom_torsion
C4 Te1 C1 C2 -0.73(10)
C4 Te1 C1 B1 -175.83(12)
B1 C1 C2 C3 175.87(14)
Te1 C1 C2 C3 1.63(16)
B1 C1 C2 C5 -3.8(2)
Te1 C1 C2 C5 -178.07(11)
C1 C2 C3 C4 -2.1(2)
C5 C2 C3 C4 177.65(14)
C1 C2 C3 C8 176.64(14)
C5 C2 C3 C8 -3.7(2)
C2 C3 C4 B2 172.58(15)
C8 C3 C4 B2 -6.1(3)
C2 C3 C4 Te1 1.26(17)
C8 C3 C4 Te1 -177.42(12)
C1 Te1 C4 C3 -0.29(11)
C1 Te1 C4 B2 -172.79(12)
C1 C2 C5 C6 -161.19(17)
C3 C2 C5 C6 19.1(2)
C2 C5 C6 C7 -47.1(3)
C5 C6 C7 C8 60.5(3)
C6 C7 C8 C3 -43.1(3)
C4 C3 C8 C7 -166.24(17)
C2 C3 C8 C7 15.1(2)
B1 N1 C11 C12 176.90(14)
B1 N1 C11 C16 -2.0(2)
N1 C11 C12 C13 -179.92(14)
C16 C11 C12 C13 -1.0(2)
C11 C12 C13 C14 -0.2(2)
C12 C13 C14 C15 0.6(3)
C13 C14 C15 C20 -179.58(16)
C13 C14 C15 C16 0.3(2)
C12 C11 C16 C15 1.9(2)
N1 C11 C16 C15 -179.18(12)
C12 C11 C16 C17 -178.12(13)
N1 C11 C16 C17 0.8(2)
C20 C15 C16 C11 178.38(13)
C14 C15 C16 C11 -1.5(2)
C20 C15 C16 C17 -1.6(2)
C14 C15 C16 C17 178.51(13)
B1 N2 C17 C18 179.50(14)
B1 N2 C17 C16 -0.1(2)
C11 C16 C17 C18 -179.43(14)
C15 C16 C17 C18 0.6(2)
C11 C16 C17 N2 0.2(2)
C15 C16 C17 N2 -179.80(13)
N2 C17 C18 C19 -179.06(14)
C16 C17 C18 C19 0.6(2)
C17 C18 C19 C20 -0.6(3)
C18 C19 C20 C15 -0.5(3)
C14 C15 C20 C19 -178.55(15)
C16 C15 C20 C19 1.6(2)
B2 N3 C21 C22 -179.96(16)
B2 N3 C21 C26 -0.3(2)
N3 C21 C22 C23 -179.97(16)
C26 C21 C22 C23 0.4(3)
C21 C22 C23 C24 0.1(3)
C22 C23 C24 C25 -0.4(3)
C23 C24 C25 C30 -179.98(17)
C23 C24 C25 C26 0.4(3)
C22 C21 C26 C27 -179.50(15)
N3 C21 C26 C27 0.8(2)
C22 C21 C26 C25 -0.4(2)
N3 C21 C26 C25 179.94(14)
C24 C25 C26 C21 0.0(2)
C30 C25 C26 C21 -179.63(15)
C24 C25 C26 C27 179.14(15)
C30 C25 C26 C27 -0.5(2)
B2 N4 C27 C28 177.38(14)
B2 N4 C27 C26 -2.7(2)
C21 C26 C27 C28 -179.49(14)
C25 C26 C27 C28 1.4(2)
C21 C26 C27 N4 0.6(2)
C25 C26 C27 N4 -178.49(13)
N4 C27 C28 C29 178.85(14)
C26 C27 C28 C29 -1.0(2)
C27 C28 C29 C30 -0.3(3)
C28 C29 C30 C25 1.2(3)
C24 C25 C30 C29 179.60(17)
C26 C25 C30 C29 -0.8(2)
C17 N2 B1 N1 -1.0(2)
C17 N2 B1 C1 175.41(13)
C11 N1 B1 N2 2.1(2)
C11 N1 B1 C1 -174.28(13)
C2 C1 B1 N2 132.19(17)
Te1 C1 B1 N2 -53.96(17)
C2 C1 B1 N1 -51.6(2)
Te1 C1 B1 N1 122.23(13)
C21 N3 B2 N4 -1.6(2)
C21 N3 B2 C4 174.83(14)
C27 N4 B2 N3 3.2(2)
C27 N4 B2 C4 -173.30(13)
C3 C4 B2 N3 134.86(17)
Te1 C4 B2 N3 -54.47(18)
C3 C4 B2 N4 -48.9(2)
Te1 C4 B2 N4 121.80(13)
C3S O1S C2S C1S 172.31(17)
C2S O1S C3S C4S -169.86(16)
C7S O2S C6S C5S -179.61(17)
C6S O2S C7S C8S -174.14(18)
C11A O3S C10S C9S -167.6(3)
C11B O3S C10S C9S 171.5(3)
C10S O3S C11A C12A 167.7(5)
C10S O3S C11B C12B 92.9(6)
